data_7238369
loop_
_publ_author_name
'Liu, Wenlong'
'Yu, Jianghua'
'Jiang, Jiaxun'
'Yuan, Limin'
'Xu, Bin'
'Liu, Qiang'
'Qu, Botao'
'Zhang, Guoqing'
'Yan, Chaoguo'

_publ_section_title
;
 Hydrothermal syntheses, structures and luminescent properties of Zn(ii)
 coordination polymers assembled with benzene-1,2,3-tricarboxylic acid
 involving in situ ligand reactions
;
_journal_issue 7
_journal_name_full CrystEngComm
_journal_page_first 2764
_journal_paper_doi 10.1039/c0ce00950d
_journal_volume 13
_journal_year 2011
_chemical_formula_moiety 'C23 H18 N4 O7 Zn2, H2 O'
_chemical_formula_sum 'C23 H20 N4 O8 Zn2'
_chemical_formula_weight 611.17
_space_group_IT_number 2
_space_group_name_Hall '-P 1'
_space_group_name_H-M_alt 'P -1'
_symmetry_cell_setting triclinic
_symmetry_space_group_name_Hall '-P 1'
_symmetry_space_group_name_H-M 'P -1'
_atom_sites_solution_hydrogens geom
_atom_sites_solution_primary direct
_atom_sites_solution_secondary difmap
_audit_creation_method SHELXL-97
_cell_angle_alpha 83.211(3)
_cell_angle_beta 72.583(3)
_cell_angle_gamma 75.070(3)
_cell_formula_units_Z 2
_cell_length_a 9.352(3)
_cell_length_b 10.119(3)
_cell_length_c 13.485(4)
_cell_measurement_reflns_used 2723
_cell_measurement_temperature 296(2)
_cell_measurement_theta_max 25.38
_cell_measurement_theta_min 2.35
_cell_volume 1175.3(6)
_computing_cell_refinement 'SAINT-plus(Bruker, 2003)'
_computing_data_collection SMART(Burker,1997--2002)
_computing_data_reduction SAINT-plus
_computing_molecular_graphics SHELXTL
_computing_publication_material SHELXTL
_computing_structure_refinement SHELXTL
_computing_structure_solution 'SHELXTL(Bruker, 2000)'
_diffrn_ambient_temperature 296(2)
_diffrn_measured_fraction_theta_full 0.989
_diffrn_measured_fraction_theta_max 0.989
_diffrn_measurement_device_type 'Bruker AXS SMART APEX CCD '
_diffrn_measurement_method '\f and \w scans'
_diffrn_radiation_monochromator graphite
_diffrn_radiation_source 'sealed tube'
_diffrn_radiation_type MoK\a
_diffrn_radiation_wavelength 0.71073
_diffrn_reflns_av_R_equivalents 0.0342
_diffrn_reflns_av_sigmaI/netI 0.0546
_diffrn_reflns_limit_h_max 11
_diffrn_reflns_limit_h_min -11
_diffrn_reflns_limit_k_max 12
_diffrn_reflns_limit_k_min -11
_diffrn_reflns_limit_l_max 16
_diffrn_reflns_limit_l_min -16
_diffrn_reflns_number 8892
_diffrn_reflns_theta_full 25.49
_diffrn_reflns_theta_max 25.49
_diffrn_reflns_theta_min 1.58
_exptl_absorpt_coefficient_mu 2.099
_exptl_absorpt_correction_T_max 0.810
_exptl_absorpt_correction_T_min 0.365
_exptl_absorpt_correction_type multi-scan
_exptl_absorpt_process_details '(SADABS; Sheldrick, 2004)'
_exptl_crystal_colour colourless
_exptl_crystal_density_diffrn 1.727
_exptl_crystal_density_method 'not measured'
_exptl_crystal_description plate
_exptl_crystal_F_000 620
_exptl_crystal_size_max 0.50
_exptl_crystal_size_mid 0.48
_exptl_crystal_size_min 0.10
_refine_diff_density_max 0.548
_refine_diff_density_min -0.531
_refine_diff_density_rms 0.103
_refine_ls_extinction_method none
_refine_ls_goodness_of_fit_ref 1.060
_refine_ls_hydrogen_treatment mixed
_refine_ls_matrix_type full
_refine_ls_number_parameters 337
_refine_ls_number_reflns 4335
_refine_ls_number_restraints 1
_refine_ls_restrained_S_all 1.060
_refine_ls_R_factor_all 0.0647
_refine_ls_R_factor_gt 0.0407
_refine_ls_shift/su_max 0.000
_refine_ls_shift/su_mean 0.000
_refine_ls_structure_factor_coef Fsqd
_refine_ls_weighting_details 'calc w=1/[\s^2^(Fo^2^)+(0.0722P)^2^+0.7898P] where P=(Fo^2^+2Fc^2^)/3'
_refine_ls_weighting_scheme calc
_refine_ls_wR_factor_gt 0.1112
_refine_ls_wR_factor_ref 0.1350
_reflns_number_gt 3219
_reflns_number_total 4335
_reflns_threshold_expression >2sigma(I)
_cod_data_source_file c0ce00950d.txt
_cod_data_source_block R1
_cod_original_cell_volume 1175.4(5)
_cod_original_sg_symbol_H-M ' P -1'
_cod_database_code 7238369

loop_
_symmetry_equiv_pos_as_xyz
'x, y, z'
'-x, -y, -z'

loop_
_atom_site_label
_atom_site_type_symbol
_atom_site_fract_x
_atom_site_fract_y
_atom_site_fract_z
_atom_site_U_iso_or_equiv
_atom_site_adp_type
_atom_site_occupancy
_atom_site_symmetry_multiplicity
_atom_site_calc_flag
_atom_site_refinement_flags
Zn1 Zn 0.02916(6) 0.24941(5) 0.44920(4) 0.02952(18) Uani 1 1 d .
Zn2 Zn -0.12874(6) 0.18679(5) 0.27830(4) 0.03092(18) Uani 1 1 d .
C1 C -0.0279(5) 0.4441(4) 0.7980(4) 0.0265(10) Uani 1 1 d .
C2 C 0.0072(4) 0.3191(4) 0.7513(3) 0.0231(9) Uani 1 1 d .
C3 C -0.0012(5) 0.1994(4) 0.8155(3) 0.0245(9) Uani 1 1 d .
C4 C -0.0466(5) 0.2063(5) 0.9229(4) 0.0330(11) Uani 1 1 d .
H4 H -0.0522 0.1267 0.9646 0.040 Uiso 1 1 calc R
C5 C -0.0834(6) 0.3303(5) 0.9686(4) 0.0357(11) Uani 1 1 d .
H5 H -0.1150 0.3345 1.0407 0.043 Uiso 1 1 calc R
C6 C -0.0729(5) 0.4481(5) 0.9066(4) 0.0323(11) Uani 1 1 d .
H6 H -0.0962 0.5314 0.9374 0.039 Uiso 1 1 calc R
C7 C -0.0189(5) 0.5759(4) 0.7362(4) 0.0263(10) Uani 1 1 d .
C8 C 0.0569(5) 0.3102(4) 0.6337(4) 0.0282(10) Uani 1 1 d .
C9 C 0.0531(5) 0.0610(5) 0.7685(4) 0.0300(10) Uani 1 1 d .
C10 C 0.2375(5) -0.0225(5) 0.3741(4) 0.0326(11) Uani 1 1 d .
H10 H 0.1600 -0.0535 0.3606 0.039 Uiso 1 1 calc R
C11 C 0.3617(6) 0.1040(6) 0.4149(4) 0.0450(13) Uani 1 1 d .
H11 H 0.3843 0.1785 0.4362 0.054 Uiso 1 1 calc R
C12 C 0.4621(6) -0.0157(6) 0.3878(4) 0.0461(13) Uani 1 1 d .
H12 H 0.5657 -0.0392 0.3862 0.055 Uiso 1 1 calc R
C13 C 0.4488(6) -0.2356(5) 0.3231(4) 0.0460(13) Uani 1 1 d .
H13A H 0.3736 -0.2909 0.3503 0.055 Uiso 1 1 calc R
H13B H 0.5386 -0.2781 0.3472 0.055 Uiso 1 1 calc R
C14 C 0.4938(5) -0.2316(5) 0.2071(4) 0.0367(12) Uani 1 1 d .
C15 C 0.6330(6) -0.2049(6) 0.1486(4) 0.0491(15) Uani 1 1 d .
H15 H 0.7037 -0.1961 0.1819 0.059 Uiso 1 1 calc R
C16 C 0.6692(6) -0.1910(6) 0.0412(4) 0.0464(14) Uani 1 1 d .
H16 H 0.7630 -0.1712 0.0040 0.056 Uiso 1 1 calc R
C17 C 0.5699(5) -0.2059(5) -0.0121(4) 0.0359(11) Uani 1 1 d .
C18 C 0.4337(7) -0.2383(8) 0.0476(5) 0.070(2) Uani 1 1 d .
H18 H 0.3652 -0.2525 0.0144 0.084 Uiso 1 1 calc R
C19 C 0.3964(6) -0.2504(7) 0.1545(5) 0.0621(18) Uani 1 1 d .
H19 H 0.3034 -0.2717 0.1918 0.075 Uiso 1 1 calc R
C20 C 0.6070(6) -0.1827(6) -0.1276(4) 0.0483(14) Uani 1 1 d .
H20A H 0.5901 -0.0850 -0.1445 0.058 Uiso 1 1 calc R
H20B H 0.7152 -0.2237 -0.1583 0.058 Uiso 1 1 calc R
C21 C 0.3794(5) -0.1735(5) -0.1906(4) 0.0394(12) Uani 1 1 d .
H21 H 0.3323 -0.0827 -0.1749 0.047 Uiso 1 1 calc R
C22 C 0.5416(7) -0.3684(7) -0.2038(6) 0.073(2) Uani 1 1 d .
H22 H 0.6262 -0.4392 -0.2001 0.088 Uiso 1 1 calc R
C23 C 0.4251(7) -0.3762(6) -0.2402(6) 0.069(2) Uani 1 1 d .
H23 H 0.4162 -0.4536 -0.2666 0.083 Uiso 1 1 calc R
N1 N 0.2205(4) 0.0995(4) 0.4064(3) 0.0340(9) Uani 1 1 d .
N2 N 0.3824(4) -0.0962(4) 0.3631(3) 0.0356(9) Uani 1 1 d .
N3 N 0.3211(5) -0.2510(4) -0.2320(3) 0.0362(10) Uani 1 1 d .
N4 N 0.5142(5) -0.2400(5) -0.1737(3) 0.0417(11) Uani 1 1 d .
O1 O 0.0120(4) 0.6657(3) 0.7790(3) 0.0403(8) Uani 1 1 d .
O2 O -0.0487(4) 0.5906(3) 0.6504(2) 0.0348(8) Uani 1 1 d .
O3 O 0.1827(4) 0.3297(4) 0.5810(3) 0.0462(9) Uani 1 1 d .
O4 O -0.0426(4) 0.2799(3) 0.5978(2) 0.0345(8) Uani 1 1 d .
O5 O 0.1610(4) 0.0408(4) 0.6888(3) 0.0525(10) Uani 1 1 d .
O6 O -0.0097(4) -0.0340(3) 0.8173(3) 0.0508(10) Uani 1 1 d .
O7 O -0.1431(4) 0.1992(4) 0.4227(3) 0.0395(8) Uani 1 1 d D
H7 H -0.220(4) 0.260(4) 0.443(4) 0.047 Uiso 1 1 d D
O1W O 0.3459(5) 0.5356(5) 0.5496(5) 0.0847(16) Uani 1 1 d .
H1WA H 0.3450 0.4961 0.4999 0.102 Uiso 1 1 d R
H1WB H 0.3058 0.4999 0.6074 0.102 Uiso 1 1 d R

loop_
_atom_site_aniso_label
_atom_site_aniso_U_11
_atom_site_aniso_U_22
_atom_site_aniso_U_33
_atom_site_aniso_U_23
_atom_site_aniso_U_13
_atom_site_aniso_U_12
Zn1 0.0382(3) 0.0252(3) 0.0273(3) 0.0012(2) -0.0134(2) -0.0073(2)
Zn2 0.0359(3) 0.0243(3) 0.0374(4) -0.0023(2) -0.0163(3) -0.0079(2)
C1 0.028(2) 0.024(2) 0.032(3) 0.002(2) -0.0109(19) -0.0122(18)
C2 0.025(2) 0.021(2) 0.028(2) 0.0037(19) -0.0146(18) -0.0075(17)
C3 0.026(2) 0.023(2) 0.027(2) 0.0004(19) -0.0114(19) -0.0058(17)
C4 0.036(2) 0.026(3) 0.040(3) 0.007(2) -0.014(2) -0.011(2)
C5 0.050(3) 0.035(3) 0.024(3) 0.001(2) -0.009(2) -0.016(2)
C6 0.043(3) 0.028(3) 0.029(3) -0.005(2) -0.008(2) -0.014(2)
C7 0.023(2) 0.023(2) 0.028(3) -0.0034(19) -0.0005(18) -0.0040(17)
C8 0.039(3) 0.016(2) 0.031(3) -0.0006(19) -0.013(2) -0.0043(19)
C9 0.034(2) 0.022(2) 0.038(3) 0.003(2) -0.020(2) -0.0048(19)
C10 0.032(2) 0.034(3) 0.028(3) 0.005(2) -0.008(2) -0.004(2)
C11 0.046(3) 0.048(3) 0.047(3) -0.006(3) -0.017(3) -0.016(3)
C12 0.034(3) 0.059(4) 0.044(3) -0.009(3) -0.009(2) -0.007(3)
C13 0.055(3) 0.034(3) 0.042(3) -0.002(3) -0.015(3) 0.003(2)
C14 0.036(3) 0.029(3) 0.039(3) -0.005(2) -0.008(2) 0.002(2)
C15 0.039(3) 0.065(4) 0.051(4) -0.010(3) -0.020(3) -0.015(3)
C16 0.031(3) 0.067(4) 0.045(3) -0.004(3) -0.012(2) -0.015(3)
C17 0.026(2) 0.040(3) 0.042(3) 0.001(2) -0.015(2) -0.004(2)
C18 0.046(3) 0.131(7) 0.051(4) 0.003(4) -0.023(3) -0.045(4)
C19 0.036(3) 0.101(6) 0.052(4) 0.005(4) -0.008(3) -0.030(3)
C20 0.036(3) 0.069(4) 0.046(3) 0.001(3) -0.017(2) -0.017(3)
C21 0.039(3) 0.037(3) 0.045(3) 0.001(2) -0.019(2) -0.006(2)
C22 0.065(4) 0.051(4) 0.113(6) -0.023(4) -0.056(4) 0.017(3)
C23 0.070(4) 0.041(4) 0.109(6) -0.028(4) -0.052(4) 0.008(3)
N1 0.043(2) 0.031(2) 0.026(2) 0.0014(18) -0.0109(18) -0.0064(18)
N2 0.035(2) 0.035(2) 0.030(2) 0.0013(18) -0.0061(18) -0.0015(18)
N3 0.043(2) 0.029(2) 0.041(3) 0.0009(19) -0.023(2) -0.0051(18)
N4 0.039(2) 0.047(3) 0.042(3) -0.003(2) -0.019(2) -0.007(2)
O1 0.069(2) 0.0280(18) 0.032(2) -0.0005(15) -0.0128(17) -0.0267(17)
O2 0.0492(19) 0.0316(19) 0.0300(19) 0.0081(15) -0.0203(16) -0.0140(15)
O3 0.047(2) 0.041(2) 0.047(2) -0.0049(18) 0.0023(17) -0.0184(17)
O4 0.0457(19) 0.0340(19) 0.0297(19) -0.0023(15) -0.0200(15) -0.0081(15)
O5 0.064(2) 0.0252(19) 0.056(3) -0.0044(18) -0.004(2) -0.0031(17)
O6 0.059(2) 0.0225(19) 0.069(3) -0.0052(18) -0.008(2) -0.0163(17)
O7 0.044(2) 0.044(2) 0.037(2) -0.0036(17) -0.0131(17) -0.0181(16)
O1W 0.054(3) 0.059(3) 0.137(5) -0.020(3) -0.016(3) -0.012(2)

loop_
_atom_type_symbol
_atom_type_description
_atom_type_scat_dispersion_real
_atom_type_scat_dispersion_imag
_atom_type_scat_source
C C 0.0033 0.0016 'International Tables Vol C Tables 4.2.6.8 and 6.1.1.4'
H H 0.0000 0.0000 'International Tables Vol C Tables 4.2.6.8 and 6.1.1.4'
N N 0.0061 0.0033 'International Tables Vol C Tables 4.2.6.8 and 6.1.1.4'
O O 0.0106 0.0060 'International Tables Vol C Tables 4.2.6.8 and 6.1.1.4'
Zn Zn 0.2839 1.4301 'International Tables Vol C Tables 4.2.6.8 and 6.1.1.4'

loop_
_geom_angle_atom_site_label_1
_geom_angle_atom_site_label_2
_geom_angle_atom_site_label_3
_geom_angle
_geom_angle_site_symmetry_1
_geom_angle_site_symmetry_3
O7 Zn1 O4 103.10(14) . .
O7 Zn1 O2 100.32(14) . 2_566
O4 Zn1 O2 118.81(14) . 2_566
O7 Zn1 N1 109.86(16) . .
O4 Zn1 N1 114.34(15) . .
O2 Zn1 N1 109.00(15) 2_566 .
O7 Zn2 N3 118.66(16) . 2
O7 Zn2 O1 97.10(14) . 2_566
N3 Zn2 O1 103.96(16) 2 2_566
O7 Zn2 O6 126.69(16) . 2_556
N3 Zn2 O6 106.01(16) 2 2_556
O1 Zn2 O6 98.95(14) 2_566 2_556
O7 Zn2 O5 90.39(15) . 2_556
N3 Zn2 O5 92.33(15) 2 2_556
O1 Zn2 O5 155.81(14) 2_566 2_556
O6 Zn2 O5 58.84(14) 2_556 2_556
O7 Zn2 C9 110.16(16) . 2_556
N3 Zn2 C9 100.05(15) 2 2_556
O1 Zn2 C9 128.40(15) 2_566 2_556
O6 Zn2 C9 29.97(15) 2_556 2_556
O5 Zn2 C9 28.87(14) 2_556 2_556
C2 C1 C6 119.7(4) . .
C2 C1 C7 122.4(4) . .
C6 C1 C7 117.8(4) . .
C1 C2 C3 118.7(4) . .
C1 C2 C8 121.4(4) . .
C3 C2 C8 119.9(4) . .
C4 C3 C2 120.4(4) . .
C4 C3 C9 119.0(4) . .
C2 C3 C9 120.3(4) . .
C5 C4 C3 120.6(4) . .
C5 C4 H4 119.7 . .
C3 C4 H4 119.7 . .
C6 C5 C4 119.5(4) . .
C6 C5 H5 120.2 . .
C4 C5 H5 120.2 . .
C5 C6 C1 121.0(4) . .
C5 C6 H6 119.5 . .
C1 C6 H6 119.5 . .
O2 C7 O1 125.9(4) . .
O2 C7 C1 118.4(4) . .
O1 C7 C1 115.6(4) . .
O3 C8 O4 125.2(4) . .
O3 C8 C2 121.1(4) . .
O4 C8 C2 113.7(4) . .
O5 C9 O6 122.0(5) . .
O5 C9 C3 120.1(4) . .
O6 C9 C3 117.7(4) . .
O5 C9 Zn2 68.6(3) . 2_556
O6 C9 Zn2 53.4(2) . 2_556
C3 C9 Zn2 170.1(3) . 2_556
N1 C10 N2 110.4(4) . .
N1 C10 H10 124.8 . .
N2 C10 H10 124.8 . .
C12 C11 N1 109.4(5) . .
C12 C11 H11 125.3 . .
N1 C11 H11 125.3 . .
C11 C12 N2 106.4(4) . .
C11 C12 H12 126.8 . .
N2 C12 H12 126.8 . .
N2 C13 C14 111.3(4) . .
N2 C13 H13A 109.4 . .
C14 C13 H13A 109.4 . .
N2 C13 H13B 109.4 . .
C14 C13 H13B 109.4 . .
H13A C13 H13B 108.0 . .
C19 C14 C15 117.5(5) . .
C19 C14 C13 121.1(5) . .
C15 C14 C13 121.4(5) . .
C14 C15 C16 121.1(5) . .
C14 C15 H15 119.4 . .
C16 C15 H15 119.4 . .
C17 C16 C15 121.7(5) . .
C17 C16 H16 119.1 . .
C15 C16 H16 119.1 . .
C16 C17 C18 116.3(5) . .
C16 C17 C20 120.9(4) . .
C18 C17 C20 122.8(4) . .
C19 C18 C17 122.1(5) . .
C19 C18 H18 118.9 . .
C17 C18 H18 118.9 . .
C14 C19 C18 121.2(5) . .
C14 C19 H19 119.4 . .
C18 C19 H19 119.4 . .
N4 C20 C17 113.0(4) . .
N4 C20 H20A 109.0 . .
C17 C20 H20A 109.0 . .
N4 C20 H20B 109.0 . .
C17 C20 H20B 109.0 . .
H20A C20 H20B 107.8 . .
N3 C21 N4 112.4(5) . .
N3 C21 H21 123.8 . .
N4 C21 H21 123.8 . .
C23 C22 N4 107.9(5) . .
C23 C22 H22 126.0 . .
N4 C22 H22 126.0 . .
C22 C23 N3 109.0(5) . .
C22 C23 H23 125.5 . .
N3 C23 H23 125.5 . .
C10 N1 C11 106.1(4) . .
C10 N1 Zn1 129.6(3) . .
C11 N1 Zn1 124.1(3) . .
C10 N2 C12 107.6(4) . .
C10 N2 C13 126.7(4) . .
C12 N2 C13 125.5(4) . .
C21 N3 C23 104.6(4) . .
C21 N3 Zn2 124.9(3) . 2
C23 N3 Zn2 130.5(4) . 2
C21 N4 C22 106.1(4) . .
C21 N4 C20 125.7(5) . .
C22 N4 C20 128.2(5) . .
C7 O1 Zn2 132.7(3) . 2_566
C7 O2 Zn1 125.3(3) . 2_566
C8 O4 Zn1 113.9(3) . .
C9 O5 Zn2 82.5(3) . 2_556
C9 O6 Zn2 96.6(3) . 2_556
Zn2 O7 Zn1 115.62(17) . .
Zn2 O7 H7 104(4) . .
Zn1 O7 H7 108(4) . .
H1WA O1W H1WB 113.0 . .

loop_
_geom_bond_atom_site_label_1
_geom_bond_atom_site_label_2
_geom_bond_distance
_geom_bond_site_symmetry_2
Zn1 O7 1.947(3) .
Zn1 O4 1.948(3) .
Zn1 O2 1.987(3) 2_566
Zn1 N1 2.006(4) .
Zn2 O7 1.929(4) .
Zn2 N3 2.006(4) 2
Zn2 O1 2.019(3) 2_566
Zn2 O6 2.042(4) 2_556
Zn2 O5 2.372(4) 2_556
Zn2 C9 2.526(5) 2_556
C1 C2 1.398(6) .
C1 C6 1.399(6) .
C1 C7 1.494(6) .
C2 C3 1.409(6) .
C2 C8 1.521(6) .
C3 C4 1.387(7) .
C3 C9 1.507(6) .
C4 C5 1.380(7) .
C4 H4 0.9300 .
C5 C6 1.380(7) .
C5 H5 0.9300 .
C6 H6 0.9300 .
C7 O2 1.253(5) .
C7 O1 1.266(5) .
C8 O3 1.230(5) .
C8 O4 1.283(5) .
C9 O5 1.230(6) .
C9 O6 1.270(6) .
C9 Zn2 2.526(5) 2_556
C10 N1 1.314(6) .
C10 N2 1.342(6) .
C10 H10 0.9300 .
C11 C12 1.340(7) .
C11 N1 1.372(6) .
C11 H11 0.9300 .
C12 N2 1.362(7) .
C12 H12 0.9300 .
C13 N2 1.481(6) .
C13 C14 1.493(7) .
C13 H13A 0.9700 .
C13 H13B 0.9700 .
C14 C19 1.369(7) .
C14 C15 1.381(7) .
C15 C16 1.383(7) .
C15 H15 0.9300 .
C16 C17 1.378(7) .
C16 H16 0.9300 .
C17 C18 1.385(7) .
C17 C20 1.495(7) .
C18 C19 1.376(8) .
C18 H18 0.9300 .
C19 H19 0.9300 .
C20 N4 1.463(6) .
C20 H20A 0.9700 .
C20 H20B 0.9700 .
C21 N3 1.316(6) .
C21 N4 1.339(6) .
C21 H21 0.9300 .
C22 C23 1.345(8) .
C22 N4 1.345(8) .
C22 H22 0.9300 .
C23 N3 1.376(7) .
C23 H23 0.9300 .
N3 Zn2 2.006(4) 2
O1 Zn2 2.019(3) 2_566
O2 Zn1 1.987(3) 2_566
O5 Zn2 2.372(4) 2_556
O6 Zn2 2.042(4) 2_556
O7 H7 0.818(19) .
O1W H1WA 0.8234 .
O1W H1WB 0.8409 .
